data_4111078
loop_
_publ_author_name
'Wei-Hao Huang'
'Simin Liu'
'Peter Y. Zavalij'
'Lyle Isaacs'

_publ_section_title
;
 Nor-Seco-Cucurbit[10]uril Exhibits Homotropic Allosterism
;
_journal_name_full 'Journal of the American Chemical Society'
_journal_page_first 14744
_journal_page_last 14745
_journal_paper_doi 10.1021/ja064776x
_journal_volume 128
_journal_year 2006
_chemical_formula_moiety '(C58 H60 N40 O20), (C6 H9 N2)2, I2, (H2 O)22.78'
_chemical_formula_structural '[(C58H60N40O20)<(NH2C6H4NH3)2]I2(H2O)22.78'
_chemical_formula_sum 'C70 H123.56 I2 N44 O42.78'
_chemical_formula_weight 2519.97
_chemical_name_common CB5+CB5
_chemical_name_systematic
;
CB5+CB5
;
_space_group_IT_number 14
_symmetry_cell_setting monoclinic
_symmetry_space_group_name_Hall '-P 2yn'
_symmetry_space_group_name_H-M 'P 1 21/n 1'
_atom_sites_solution_hydrogens geom
_atom_sites_solution_primary direct
_atom_sites_solution_secondary difmap
_audit_creation_method 'SHELXL-97 & ZCIF'
_cell_angle_alpha 90.00
_cell_angle_beta 95.7440(10)
_cell_angle_gamma 90.00
_cell_formula_units_Z 2
_cell_length_a 12.3614(6)
_cell_length_b 21.3847(11)
_cell_length_c 19.3817(10)
_cell_measurement_reflns_used 8401
_cell_measurement_temperature 223(2)
_cell_measurement_theta_max 28.3
_cell_measurement_theta_min 2.2
_cell_volume 5097.7(4)
_computing_cell_refinement 'SAINT (Bruker, 1999)'
_computing_data_collection 'SMART (Bruker, 1999)'
_computing_data_reduction SAINT
_computing_molecular_graphics 'XSHEL (Bruker, 1999)'
_computing_publication_material SHELXL-97
_computing_structure_refinement 'SHELXL-97 (Sheldrick, 1997)'
_computing_structure_solution 'SHELXS-97 (Sheldrick, 1990)'
_diffrn_ambient_temperature 223(2)
_diffrn_detector 'CCD area detector'
_diffrn_detector_area_resol_mean 8.33
_diffrn_detector_type 'Bruker Smart1000'
_diffrn_measured_fraction_theta_full 0.951
_diffrn_measured_fraction_theta_max 0.951
_diffrn_measurement_details 606,606,281
_diffrn_measurement_device_type 'three-circle diffractometer'
_diffrn_measurement_method '\w and \f scans'
_diffrn_measurement_specimen_support 'glass capillary'
_diffrn_orient_matrix_type standard
_diffrn_orient_matrix_UB_11 -0.0177024
_diffrn_orient_matrix_UB_12 0.0248151
_diffrn_orient_matrix_UB_13 0.0411463
_diffrn_orient_matrix_UB_21 -0.0352147
_diffrn_orient_matrix_UB_22 0.0327155
_diffrn_orient_matrix_UB_23 -0.0315533
_diffrn_orient_matrix_UB_31 -0.0711101
_diffrn_orient_matrix_UB_32 -0.0223718
_diffrn_orient_matrix_UB_33 -0.0005498
_diffrn_radiation_monochromator graphite
_diffrn_radiation_source 'fine-focus sealed tube'
_diffrn_radiation_type MoK\a
_diffrn_radiation_wavelength 0.71073
_diffrn_reflns_av_R_equivalents 0.0219
_diffrn_reflns_av_sigmaI/netI 0.0205
_diffrn_reflns_limit_h_max 15
_diffrn_reflns_limit_h_min -14
_diffrn_reflns_limit_k_max 27
_diffrn_reflns_limit_k_min -27
_diffrn_reflns_limit_l_max 24
_diffrn_reflns_limit_l_min -23
_diffrn_reflns_number 36913
_diffrn_reflns_theta_full 27.50
_diffrn_reflns_theta_max 27.50
_diffrn_reflns_theta_min 2.11
_diffrn_source_current 30
_diffrn_source_voltage 50
_diffrn_standards_decay_% 0.00
_exptl_absorpt_coefficient_mu 0.730
_exptl_absorpt_correction_T_max 0.883
_exptl_absorpt_correction_T_min 0.784
_exptl_absorpt_correction_type multi-scan
_exptl_absorpt_process_details 'SADABS (Sheldrick, 1996)'
_exptl_crystal_colour colorless
_exptl_crystal_density_diffrn 1.642
_exptl_crystal_density_method not_measure
_exptl_crystal_description prism
_exptl_crystal_F_000 2600
_exptl_crystal_id 'Isaacs/Huang 119 PDA KI'
_exptl_crystal_size_max 0.395
_exptl_crystal_size_mid 0.26
_exptl_crystal_size_min 0.17
_refine_diff_density_max 0.930
_refine_diff_density_min -1.048
_refine_diff_density_rms 0.067
_refine_ls_extinction_method none
_refine_ls_goodness_of_fit_ref 1.000
_refine_ls_hydrogen_treatment constr
_refine_ls_matrix_type full
_refine_ls_number_parameters 813
_refine_ls_number_reflns 11123
_refine_ls_number_restraints 100
_refine_ls_restrained_S_all 1.021
_refine_ls_R_factor_all 0.0536
_refine_ls_R_factor_gt 0.0433
_refine_ls_shift/su_max 0.002
_refine_ls_shift/su_mean 0.000
_refine_ls_structure_factor_coef Fsqd
_refine_ls_weighting_details 'w=1/[\s^2^(Fo^2^)+(0.02P)^2^+10.02P], P=(max(Fo^2^,0)+2Fc^2^)/3'
_refine_ls_weighting_scheme calc
_refine_ls_wR_factor_gt 0.0930
_refine_ls_wR_factor_ref 0.0969
_reflns_number_gt 9258
_reflns_number_total 11123
_reflns_threshold_expression >2sigma(I)
_cod_data_source_file ja064776xsi20060705_010650.cif
_cod_data_source_block 1313
_cod_original_sg_symbol_H-M 'P 21/n'
_cod_database_code 4111078
_diffrn_measurement_total_frames-ccd 1493
_diffrn_measurement_frame_width-ccd 0.3
_diffrn_detector_distance-ccd 4.958
_diffrn_measurement_frame_time-ccd 23
_diffrn_measurement_total_time-ccd 12.50
_diffrn_measurement_frame_size-ccd 512

loop_
_symmetry_equiv_pos_as_xyz
'x, y, z'
'-x+1/2, y+1/2, -z+1/2'
'-x, -y, -z'
'x-1/2, -y-1/2, z-1/2'

loop_
_atom_site_label
_atom_site_type_symbol
_atom_site_fract_x
_atom_site_fract_y
_atom_site_fract_z
_atom_site_U_iso_or_equiv
_atom_site_adp_type
_atom_site_occupancy
_atom_site_symmetry_multiplicity
_atom_site_calc_flag
_atom_site_refinement_flags
_atom_site_disorder_assembly
_atom_site_disorder_group
I1 I 0.688516(17) 0.018846(11) 0.981937(11) 0.05644(6) Uani 1 1 d . . .
N1 N 0.3621(2) 0.08377(11) 0.37965(13) 0.0468(6) Uani 1 1 d D . .
H1N H 0.3024(13) 0.0995(14) 0.3646(17) 0.069(11) Uiso 1 1 d D . .
H2N H 0.367(3) 0.0459(5) 0.3710(16) 0.059(10) Uiso 1 1 d D . .
N2 N 0.7334(2) 0.22558(11) 0.33539(15) 0.0479(6) Uani 1 1 d D . .
H3N H 0.722(3) 0.2475(11) 0.2999(10) 0.064(11) Uiso 1 1 d D . .
H4N H 0.7881(14) 0.2033(12) 0.3326(18) 0.068(11) Uiso 1 1 d D . .
H5N H 0.747(3) 0.2488(13) 0.3702(11) 0.098(15) Uiso 1 1 d D . .
C1 C 0.4527(2) 0.11789(12) 0.36567(13) 0.0387(6) Uani 1 1 d . . .
C2 C 0.4437(2) 0.18009(13) 0.34435(15) 0.0446(6) Uani 1 1 d . . .
H2 H 0.3747 0.1988 0.3373 0.054 Uiso 1 1 calc R . .
C3 C 0.5350(2) 0.21458(13) 0.33352(15) 0.0440(6) Uani 1 1 d . . .
H3 H 0.5277 0.2566 0.3194 0.053 Uiso 1 1 calc R . .
C4 C 0.6361(2) 0.18783(12) 0.34330(14) 0.0393(6) Uani 1 1 d . . .
C5 C 0.6473(2) 0.12652(13) 0.36454(16) 0.0483(7) Uani 1 1 d . . .
H5 H 0.7167 0.1082 0.3714 0.058 Uiso 1 1 calc R . .
C6 C 0.5565(2) 0.09204(12) 0.37573(16) 0.0479(7) Uani 1 1 d . . .
H6 H 0.5648 0.0503 0.3904 0.058 Uiso 1 1 calc R . .
N10 N 0.45042(17) 0.17028(10) 0.54542(11) 0.0381(5) Uani 1 1 d . . .
C11 C 0.5417(2) 0.20595(12) 0.57762(13) 0.0373(6) Uani 1 1 d . . .
H11 H 0.5540 0.1980 0.6281 0.045 Uiso 1 1 calc R . .
N12 N 0.64013(19) 0.19935(11) 0.54459(13) 0.0445(5) Uani 1 1 d D . .
H12N H 0.6757(19) 0.1663(8) 0.5445(17) 0.056(9) Uiso 1 1 d D . .
C13 C 0.3663(2) 0.20725(12) 0.51946(13) 0.0364(5) Uani 1 1 d . . .
O13 O 0.27678(15) 0.18953(9) 0.49431(11) 0.0475(5) Uani 1 1 d . . .
C14 C 0.6648(2) 0.25108(12) 0.50919(13) 0.0371(6) Uani 1 1 d . . .
O14 O 0.74418(14) 0.25830(9) 0.47682(10) 0.0438(4) Uani 1 1 d . . .
N15 N 0.39820(17) 0.26822(10) 0.52712(11) 0.0375(5) Uani 1 1 d . . .
C16 C 0.5072(2) 0.27475(11) 0.56176(12) 0.0345(5) Uani 1 1 d . . .
H16 H 0.5077 0.2998 0.6047 0.041 Uiso 1 1 calc R . .
N17 N 0.58877(16) 0.29615(10) 0.51867(11) 0.0361(5) Uani 1 1 d . . .
C18 C 0.3289(2) 0.31945(12) 0.50168(13) 0.0372(6) Uani 1 1 d . . .
H18A H 0.3405 0.3548 0.5338 0.045 Uiso 1 1 calc R . .
H18B H 0.2528 0.3064 0.5012 0.045 Uiso 1 1 calc R . .
C19 C 0.5975(2) 0.35952(12) 0.49433(13) 0.0364(5) Uani 1 1 d . . .
H19A H 0.6742 0.3690 0.4906 0.044 Uiso 1 1 calc R . .
H19B H 0.5716 0.3881 0.5287 0.044 Uiso 1 1 calc R . .
N20 N 0.34809(16) 0.34008(10) 0.43286(11) 0.0352(5) Uani 1 1 d . . .
C21 C 0.42348(19) 0.38938(11) 0.41992(12) 0.0332(5) Uani 1 1 d . . .
H21 H 0.4108 0.4276 0.4469 0.040 Uiso 1 1 calc R . .
N22 N 0.53649(16) 0.37087(10) 0.42801(11) 0.0354(5) Uani 1 1 d . . .
C23 C 0.28116(19) 0.32466(11) 0.37515(13) 0.0356(5) Uani 1 1 d . . .
O23 O 0.20336(14) 0.28897(9) 0.37292(10) 0.0446(5) Uani 1 1 d . . .
C24 C 0.58311(19) 0.37258(11) 0.36753(13) 0.0329(5) Uani 1 1 d . . .
O24 O 0.67894(13) 0.36285(8) 0.35989(9) 0.0395(4) Uani 1 1 d . . .
N25 N 0.31430(17) 0.35649(10) 0.31990(11) 0.0373(5) Uani 1 1 d . . .
C26 C 0.40049(19) 0.40069(11) 0.34054(13) 0.0335(5) Uani 1 1 d . . .
H26 H 0.3774 0.4443 0.3301 0.040 Uiso 1 1 calc R . .
N27 N 0.50431(16) 0.38694(10) 0.31514(10) 0.0340(4) Uani 1 1 d . . .
C28 C 0.2613(2) 0.35015(13) 0.25035(13) 0.0392(6) Uani 1 1 d . . .
H28A H 0.2568 0.3915 0.2284 0.047 Uiso 1 1 calc R . .
H28B H 0.1869 0.3353 0.2530 0.047 Uiso 1 1 calc R . .
C29 C 0.5287(2) 0.39434(11) 0.24441(13) 0.0364(5) Uani 1 1 d . . .
H29A H 0.6062 0.4042 0.2443 0.044 Uiso 1 1 calc R . .
H29B H 0.4873 0.4299 0.2238 0.044 Uiso 1 1 calc R . .
N30 N 0.31592(17) 0.30775(10) 0.20696(11) 0.0406(5) Uani 1 1 d . . .
C31 C 0.3995(2) 0.32716(12) 0.16420(13) 0.0373(6) Uani 1 1 d . . .
H31 H 0.3748 0.3623 0.1332 0.045 Uiso 1 1 calc R . .
N32 N 0.50407(17) 0.33969(10) 0.20190(11) 0.0372(5) Uani 1 1 d . . .
C33 C 0.2823(2) 0.24742(13) 0.19414(14) 0.0395(6) Uani 1 1 d . . .
O33 O 0.20654(15) 0.22159(10) 0.21807(11) 0.0500(5) Uani 1 1 d . . .
C34 C 0.5820(2) 0.29762(11) 0.18737(13) 0.0356(5) Uani 1 1 d . . .
O34 O 0.67798(14) 0.29887(9) 0.21067(10) 0.0419(4) Uani 1 1 d . . .
N35 N 0.34657(17) 0.22199(10) 0.14791(11) 0.0397(5) Uani 1 1 d . . .
C36 C 0.4206(2) 0.26688(12) 0.12249(13) 0.0386(6) Uani 1 1 d . . .
H36 H 0.4055 0.2736 0.0719 0.046 Uiso 1 1 calc R . .
N37 N 0.53476(17) 0.25434(10) 0.14215(11) 0.0380(5) Uani 1 1 d . . .
C38 C 0.3284(2) 0.16015(12) 0.11920(14) 0.0408(6) Uani 1 1 d . . .
H38A H 0.3275 0.1626 0.0687 0.049 Uiso 1 1 calc R . .
H38B H 0.2568 0.1455 0.1297 0.049 Uiso 1 1 calc R . .
C39 C 0.5995(2) 0.21023(12) 0.10713(14) 0.0394(6) Uani 1 1 d . . .
H39A H 0.5739 0.2101 0.0576 0.047 Uiso 1 1 calc R . .
H39B H 0.6752 0.2244 0.1119 0.047 Uiso 1 1 calc R . .
N40 N 0.40951(16) 0.11492(10) 0.14528(11) 0.0361(5) Uani 1 1 d . . .
C41 C 0.50795(19) 0.10465(11) 0.11223(12) 0.0333(5) Uani 1 1 d . . .
H41 H 0.4930 0.1029 0.0611 0.040 Uiso 1 1 calc R . .
N42 N 0.59537(17) 0.14728(10) 0.13332(11) 0.0364(5) Uani 1 1 d . . .
C43 C 0.3838(2) 0.06442(13) 0.18411(12) 0.0374(6) Uani 1 1 d . . .
O43 O 0.29930(15) 0.05739(11) 0.21071(10) 0.0510(5) Uani 1 1 d . . .
C44 C 0.6817(2) 0.11856(12) 0.16989(13) 0.0372(6) Uani 1 1 d . . .
O44 O 0.76827(15) 0.14346(9) 0.19020(11) 0.0505(5) Uani 1 1 d . . .
N45 N 0.46901(16) 0.02317(10) 0.18740(10) 0.0345(5) Uani 1 1 d . . .
C46 C 0.54987(19) 0.04154(11) 0.14213(12) 0.0330(5) Uani 1 1 d . . .
H46 H 0.5568 0.0103 0.1052 0.040 Uiso 1 1 calc R . .
N47 N 0.65465(16) 0.05721(10) 0.17859(11) 0.0361(5) Uani 1 1 d . . .
C48 C 0.4572(2) -0.04132(12) 0.20726(13) 0.0382(6) Uani 1 1 d . . .
H48A H 0.4742 -0.0682 0.1689 0.046 Uiso 1 1 calc R . .
H48B H 0.3813 -0.0489 0.2152 0.046 Uiso 1 1 calc R . .
C49 C 0.7331(2) 0.00968(12) 0.20167(14) 0.0385(6) Uani 1 1 d . . .
H49A H 0.8056 0.0286 0.2073 0.046 Uiso 1 1 calc R . .
H49B H 0.7331 -0.0225 0.1657 0.046 Uiso 1 1 calc R . .
N50 N 0.52648(16) -0.05865(10) 0.26904(11) 0.0363(5) Uani 1 1 d . . .
C51 C 0.64085(19) -0.07349(11) 0.27069(13) 0.0337(5) Uani 1 1 d . . .
H51 H 0.6544 -0.1060 0.2363 0.040 Uiso 1 1 calc R . .
N52 N 0.71246(16) -0.01982(10) 0.26636(11) 0.0354(5) Uani 1 1 d . . .
C53 C 0.48806(19) -0.06483(10) 0.33241(13) 0.0321(5) Uani 1 1 d . . .
O53 O 0.39446(14) -0.05578(8) 0.34521(9) 0.0380(4) Uani 1 1 d . . .
C54 C 0.7853(2) -0.01514(12) 0.32449(14) 0.0379(6) Uani 1 1 d . . .
O54 O 0.86157(15) 0.02191(9) 0.33184(11) 0.0484(5) Uani 1 1 d D . .
N55 N 0.57230(16) -0.08296(9) 0.37904(10) 0.0346(5) Uani 1 1 d . . .
C56 C 0.6699(2) -0.09674(12) 0.34605(13) 0.0364(6) Uani 1 1 d . . .
H56 H 0.6877 -0.1419 0.3478 0.044 Uiso 1 1 calc R . .
N57 N 0.76156(19) -0.05893(12) 0.37049(12) 0.0466(6) Uani 1 1 d D . .
H57N H 0.796(2) -0.0648(15) 0.4086(8) 0.056(9) Uiso 1 1 d D . .
C58 C 0.5572(2) -0.10324(11) 0.44829(13) 0.0368(6) Uani 1 1 d . . .
H58A H 0.4907 -0.0842 0.4623 0.044 Uiso 1 1 calc R . .
H58B H 0.6183 -0.0883 0.4801 0.044 Uiso 1 1 calc R . .
O1W O 0.4520(3) 0.48334(17) 0.5718(2) 0.1188(13) Uani 1 1 d DU . .
H1W H 0.3859(11) 0.486(2) 0.559(2) 0.143 Uiso 1 1 d D . .
H2W H 0.455(4) 0.4586(14) 0.6053(13) 0.143 Uiso 1 1 d D . .
O2W O 0.1470(2) 0.16278(12) 0.34361(17) 0.0790(8) Uani 1 1 d DU . .
H3W H 0.172(3) 0.1919(11) 0.3689(12) 0.095 Uiso 1 1 d D . .
H4W H 0.153(3) 0.1753(16) 0.3035(7) 0.095 Uiso 1 1 d D . .
O3W O 0.8847(2) 0.38474(13) 0.42797(16) 0.0772(8) Uani 1 1 d DU . .
H5W H 0.8187(9) 0.3800(15) 0.4160(19) 0.093 Uiso 1 1 d D . .
H6W H 0.907(2) 0.3519(9) 0.4470(19) 0.093 Uiso 1 1 d D . .
O4W O 0.9199(3) 0.14853(14) 0.3390(2) 0.1246(14) Uani 1 1 d DU . .
H7W H 0.920(5) 0.1669(12) 0.3786(9) 0.150 Uiso 1 1 d D . .
H8W H 0.915(4) 0.1103(5) 0.3458(19) 0.150 Uiso 1 1 d D . .
O5W O 0.0806(3) -0.00066(17) 0.3991(2) 0.0892(12) Uani 0.790(4) 1 d PDU A 1
H9W H 0.0285(17) 0.0242(12) 0.390(2) 0.107 Uiso 0.790(4) 1 d PD A 1
H10W H 0.116(3) 0.0179(17) 0.4319(17) 0.107 Uiso 0.790(4) 1 d PD A 1
O6W O 0.1194(3) 0.02429(18) 0.2693(2) 0.0904(12) Uani 0.790(4) 1 d PDU A 1
H11W H 0.093(2) 0.0521(13) 0.2412(17) 0.109 Uiso 1 1 d D B 1
H12W H 0.1863(8) 0.0301(18) 0.270(2) 0.109 Uiso 1 1 d D C 1
O7W O 0.1386(3) 0.08811(17) 0.49747(18) 0.0842(12) Uani 0.819(5) 1 d PU D 1
O8W O 0.7380(4) 0.0789(2) 0.5408(3) 0.0823(13) Uani 0.653(5) 1 d PU E 1
O9W O 0.9208(3) 0.2591(2) 0.2090(2) 0.0882(12) Uani 0.746(5) 1 d PU F 1
O10W O 1.0125(4) 0.2816(3) 0.4383(3) 0.0900(12) Uani 0.542(4) 1 d PU G 1
O11W O 0.9265(9) 0.1337(6) 0.5006(6) 0.124(3) Uani 0.408(7) 1 d PDU H 1
O12W O 0.4812(6) 0.4028(3) 0.6668(4) 0.0845(16) Uani 0.470(5) 1 d PU I 1
O6V O 0.1754(11) -0.0073(7) 0.3204(9) 0.0904(12) Uani 0.210(4) 1 d P A 2
O7V O 0.0895(13) 0.1255(8) 0.5314(9) 0.0842(12) Uani 0.181(5) 1 d P D 2
O8V O 0.7930(8) 0.0996(4) 0.5204(5) 0.0823(13) Uani 0.347(5) 1 d P E 2
O9V O 0.9760(10) 0.2888(6) 0.2534(7) 0.0882(12) Uani 0.254(5) 1 d P F 2
O10V O 0.9786(5) 0.3023(3) 0.3404(4) 0.0900(12) Uani 0.458(4) 1 d P G 3
O11V O 0.9580(10) 0.1649(6) 0.4760(6) 0.124(3) Uani 0.392(7) 1 d P H 3
O12V O 0.5113(8) 0.3803(5) 0.7017(6) 0.0845(16) Uani 0.330(5) 1 d P I 2

loop_
_atom_site_aniso_label
_atom_site_aniso_U_11
_atom_site_aniso_U_22
_atom_site_aniso_U_33
_atom_site_aniso_U_23
_atom_site_aniso_U_13
_atom_site_aniso_U_12
I1 0.05326(12) 0.06764(13) 0.05018(11) -0.00964(9) 0.01383(8) -0.02215(10)
N1 0.0498(14) 0.0391(12) 0.0515(14) -0.0046(11) 0.0044(11) -0.0032(11)
N2 0.0467(14) 0.0391(12) 0.0590(16) -0.0012(12) 0.0096(12) 0.0017(11)
C1 0.0473(14) 0.0358(12) 0.0327(13) -0.0055(10) 0.0021(10) -0.0012(11)
C2 0.0425(15) 0.0421(14) 0.0488(16) 0.0014(12) 0.0021(12) 0.0063(12)
C3 0.0494(15) 0.0352(13) 0.0474(15) 0.0039(11) 0.0047(12) 0.0041(11)
C4 0.0429(14) 0.0374(13) 0.0377(14) -0.0035(11) 0.0040(11) -0.0003(11)
C5 0.0450(15) 0.0354(13) 0.0635(18) -0.0031(13) 0.0010(13) 0.0074(12)
C6 0.0524(16) 0.0301(12) 0.0605(18) 0.0000(12) 0.0014(13) 0.0027(12)
N10 0.0379(11) 0.0346(10) 0.0401(12) 0.0051(9) -0.0048(9) -0.0033(9)
C11 0.0374(13) 0.0386(13) 0.0346(13) 0.0025(10) -0.0032(10) -0.0015(10)
N12 0.0389(12) 0.0372(12) 0.0573(14) 0.0017(10) 0.0042(10) 0.0034(10)
C13 0.0356(13) 0.0385(13) 0.0352(13) 0.0019(10) 0.0042(10) -0.0025(10)
O13 0.0354(10) 0.0452(10) 0.0600(12) 0.0055(9) -0.0039(9) -0.0069(8)
C14 0.0334(12) 0.0414(13) 0.0350(13) -0.0054(10) -0.0034(10) -0.0016(10)
O14 0.0329(9) 0.0541(11) 0.0444(10) -0.0050(9) 0.0036(8) -0.0002(8)
N15 0.0320(10) 0.0351(11) 0.0449(12) 0.0022(9) 0.0011(9) -0.0003(8)
C16 0.0355(12) 0.0368(12) 0.0305(12) -0.0009(10) 0.0002(9) -0.0019(10)
N17 0.0320(10) 0.0383(11) 0.0379(11) 0.0041(9) 0.0027(8) 0.0005(8)
C18 0.0338(12) 0.0417(13) 0.0374(13) 0.0032(11) 0.0101(10) 0.0037(10)
C19 0.0338(12) 0.0392(13) 0.0353(13) 0.0006(10) -0.0014(10) -0.0036(10)
N20 0.0325(10) 0.0387(11) 0.0350(11) 0.0005(9) 0.0062(8) -0.0018(8)
C21 0.0315(12) 0.0341(12) 0.0340(12) -0.0014(10) 0.0040(9) 0.0028(9)
N22 0.0298(10) 0.0417(11) 0.0346(11) 0.0042(9) 0.0031(8) 0.0037(8)
C23 0.0300(12) 0.0357(12) 0.0415(14) -0.0020(10) 0.0052(10) 0.0062(10)
O23 0.0338(9) 0.0476(10) 0.0524(11) -0.0033(9) 0.0049(8) -0.0057(8)
C24 0.0326(12) 0.0293(11) 0.0367(13) 0.0007(9) 0.0036(9) 0.0003(9)
O24 0.0292(9) 0.0455(10) 0.0446(10) 0.0019(8) 0.0069(7) 0.0011(7)
N25 0.0323(10) 0.0441(12) 0.0353(11) -0.0006(9) 0.0016(8) -0.0005(9)
C26 0.0327(12) 0.0313(11) 0.0366(13) 0.0006(10) 0.0042(9) 0.0055(9)
N27 0.0313(10) 0.0375(10) 0.0339(11) 0.0028(8) 0.0058(8) 0.0038(8)
C28 0.0303(12) 0.0472(14) 0.0392(13) -0.0026(11) -0.0019(10) 0.0113(11)
C29 0.0412(13) 0.0330(12) 0.0358(13) 0.0041(10) 0.0082(10) -0.0002(10)
N30 0.0374(11) 0.0438(12) 0.0408(12) -0.0054(10) 0.0056(9) 0.0054(9)
C31 0.0418(14) 0.0387(13) 0.0310(12) 0.0033(10) 0.0019(10) 0.0089(11)
N32 0.0360(11) 0.0376(11) 0.0379(11) -0.0020(9) 0.0030(9) 0.0057(9)
C33 0.0302(12) 0.0480(14) 0.0391(14) -0.0019(11) -0.0030(10) 0.0076(11)
O33 0.0345(10) 0.0568(12) 0.0595(12) -0.0090(10) 0.0080(9) -0.0007(9)
C34 0.0390(13) 0.0347(12) 0.0348(13) 0.0074(10) 0.0113(10) 0.0032(10)
O34 0.0320(9) 0.0431(10) 0.0517(11) 0.0011(8) 0.0090(8) 0.0000(8)
N35 0.0345(11) 0.0421(11) 0.0422(12) -0.0048(9) 0.0027(9) 0.0056(9)
C36 0.0425(14) 0.0408(13) 0.0319(13) 0.0017(10) 0.0013(10) 0.0097(11)
N37 0.0369(11) 0.0381(11) 0.0398(12) -0.0030(9) 0.0072(9) 0.0057(9)
C38 0.0329(13) 0.0440(14) 0.0432(14) -0.0064(11) -0.0073(10) 0.0046(11)
C39 0.0438(14) 0.0368(13) 0.0401(14) 0.0015(11) 0.0167(11) 0.0031(11)
N40 0.0299(10) 0.0410(11) 0.0368(11) -0.0020(9) 0.0014(8) 0.0055(9)
C41 0.0353(12) 0.0364(12) 0.0284(12) -0.0017(9) 0.0045(9) 0.0021(10)
N42 0.0351(11) 0.0335(10) 0.0410(12) 0.0013(9) 0.0061(9) 0.0024(8)
C43 0.0325(12) 0.0509(15) 0.0281(12) -0.0033(11) -0.0004(9) 0.0017(11)
O43 0.0339(10) 0.0757(14) 0.0445(11) 0.0047(10) 0.0101(8) 0.0044(9)
C44 0.0342(13) 0.0393(13) 0.0390(13) -0.0017(10) 0.0090(10) 0.0017(10)
O44 0.0360(10) 0.0442(10) 0.0705(14) 0.0013(10) 0.0007(9) -0.0068(8)
N45 0.0288(10) 0.0437(11) 0.0313(10) 0.0060(9) 0.0038(8) 0.0007(9)
C46 0.0315(12) 0.0358(12) 0.0321(12) -0.0001(10) 0.0049(9) 0.0014(9)
N47 0.0285(10) 0.0350(10) 0.0446(12) 0.0034(9) 0.0021(8) 0.0004(8)
C48 0.0311(12) 0.0451(14) 0.0372(13) 0.0058(11) -0.0022(10) -0.0073(10)
C49 0.0273(12) 0.0414(13) 0.0475(15) 0.0048(11) 0.0081(10) 0.0027(10)
N50 0.0269(10) 0.0473(12) 0.0340(11) 0.0068(9) -0.0005(8) -0.0017(9)
C51 0.0301(12) 0.0335(12) 0.0371(13) -0.0007(10) 0.0017(9) -0.0011(9)
N52 0.0273(10) 0.0360(10) 0.0424(12) 0.0025(9) 0.0011(8) -0.0016(8)
C53 0.0334(12) 0.0252(10) 0.0371(13) 0.0001(9) 0.0008(9) -0.0034(9)
O53 0.0315(9) 0.0397(9) 0.0429(10) 0.0014(8) 0.0033(7) -0.0012(7)
C54 0.0287(12) 0.0390(13) 0.0460(14) -0.0079(11) 0.0028(10) 0.0030(10)
O54 0.0339(10) 0.0483(11) 0.0624(13) -0.0104(9) 0.0011(8) -0.0077(8)
N55 0.0344(11) 0.0353(10) 0.0337(11) 0.0041(8) 0.0011(8) 0.0026(8)
C56 0.0340(12) 0.0345(12) 0.0398(13) 0.0020(10) -0.0007(10) 0.0026(10)
N57 0.0373(12) 0.0600(15) 0.0402(13) 0.0050(11) -0.0070(10) -0.0072(11)
C58 0.0427(14) 0.0344(12) 0.0327(13) -0.0004(10) 0.0004(10) 0.0000(10)
O1W 0.077(2) 0.099(2) 0.182(4) -0.056(2) 0.025(2) -0.0258(18)
O2W 0.0671(16) 0.0577(14) 0.113(2) -0.0046(15) 0.0105(16) -0.0130(12)
O3W 0.0540(14) 0.0729(16) 0.102(2) -0.0106(15) -0.0075(14) -0.0054(12)
O4W 0.0631(17) 0.0664(18) 0.238(4) -0.009(2) -0.016(2) -0.0022(15)
O5W 0.065(2) 0.083(2) 0.115(3) -0.014(2) -0.014(2) 0.0062(18)
O6W 0.064(2) 0.082(2) 0.130(3) -0.020(2) 0.033(2) -0.0281(17)
O7W 0.082(2) 0.086(2) 0.078(2) 0.0181(18) -0.0254(17) -0.0214(18)
O8W 0.086(3) 0.073(3) 0.089(3) -0.002(2) 0.012(2) 0.021(2)
O9W 0.074(2) 0.101(3) 0.092(3) 0.020(2) 0.0228(19) 0.006(2)
O10W 0.066(2) 0.083(3) 0.123(3) -0.014(2) 0.017(2) 0.0114(19)
O11W 0.137(5) 0.123(6) 0.117(5) -0.009(4) 0.041(4) 0.034(4)
O12W 0.089(3) 0.078(4) 0.088(4) -0.010(3) 0.017(3) 0.016(3)
O6V 0.064(2) 0.082(2) 0.130(3) -0.020(2) 0.033(2) -0.0281(17)
O7V 0.082(2) 0.086(2) 0.078(2) 0.0181(18) -0.0254(17) -0.0214(18)
O8V 0.086(3) 0.073(3) 0.089(3) -0.002(2) 0.012(2) 0.021(2)
O9V 0.074(2) 0.101(3) 0.092(3) 0.020(2) 0.0228(19) 0.006(2)
O10V 0.066(2) 0.083(3) 0.123(3) -0.014(2) 0.017(2) 0.0114(19)
O11V 0.137(5) 0.123(6) 0.117(5) -0.009(4) 0.041(4) 0.034(4)
O12V 0.089(3) 0.078(4) 0.088(4) -0.010(3) 0.017(3) 0.016(3)

loop_
_atom_type_symbol
_atom_type_description
_atom_type_scat_dispersion_real
_atom_type_scat_dispersion_imag
_atom_type_scat_source
C C 0.0033 0.0016 'International Tables Vol C Tables 4.2.6.8 and 6.1.1.4'
H H 0.0000 0.0000 'International Tables Vol C Tables 4.2.6.8 and 6.1.1.4'
N N 0.0061 0.0033 'International Tables Vol C Tables 4.2.6.8 and 6.1.1.4'
O O 0.0106 0.0060 'International Tables Vol C Tables 4.2.6.8 and 6.1.1.4'
I I -0.4742 1.8119 'International Tables Vol C Tables 4.2.6.8 and 6.1.1.4'

loop_
_geom_angle_atom_site_label_1
_geom_angle_atom_site_label_2
_geom_angle_atom_site_label_3
_geom_angle
_geom_angle_site_symmetry_1
_geom_angle_site_symmetry_3
C1 N1 H1N 115(2) . .
C1 N1 H2N 113(2) . .
H1N N1 H2N 114(3) . .
C4 N2 H3N 109(2) . .
C4 N2 H4N 112(2) . .
H3N N2 H4N 110(3) . .
C4 N2 H5N 110(3) . .
H3N N2 H5N 110(3) . .
H4N N2 H5N 107(3) . .
N1 C1 C6 121.0(2) . .
N1 C1 C2 121.2(3) . .
C6 C1 C2 117.8(3) . .
C3 C2 C1 120.8(3) . .
C3 C2 H2 119.6 . .
C1 C2 H2 119.6 . .
C4 C3 C2 120.2(3) . .
C4 C3 H3 119.9 . .
C2 C3 H3 119.9 . .
C3 C4 C5 120.1(3) . .
C3 C4 N2 120.1(2) . .
C5 C4 N2 119.7(2) . .
C4 C5 C6 119.8(3) . .
C4 C5 H5 120.1 . .
C6 C5 H5 120.1 . .
C5 C6 C1 121.3(3) . .
C5 C6 H6 119.4 . .
C1 C6 H6 119.4 . .
C13 N10 C58 123.7(2) . 3_656
C13 N10 C11 112.7(2) . .
C58 N10 C11 122.7(2) 3_656 .
N12 C11 N10 114.4(2) . .
N12 C11 C16 103.4(2) . .
N10 C11 C16 103.10(19) . .
N12 C11 H11 111.7 . .
N10 C11 H11 111.7 . .
C16 C11 H11 111.7 . .
C14 N12 C11 112.9(2) . .
C14 N12 H12N 123(2) . .
C11 N12 H12N 124(2) . .
O13 C13 N10 126.4(2) . .
O13 C13 N15 125.3(2) . .
N10 C13 N15 108.2(2) . .
O14 C14 N12 126.5(2) . .
O14 C14 N17 125.1(2) . .
N12 C14 N17 108.3(2) . .
C13 N15 C18 122.1(2) . .
C13 N15 C16 112.8(2) . .
C18 N15 C16 125.1(2) . .
N17 C16 N15 115.6(2) . .
N17 C16 C11 102.7(2) . .
N15 C16 C11 102.94(19) . .
N17 C16 H16 111.6 . .
N15 C16 H16 111.6 . .
C11 C16 H16 111.6 . .
C14 N17 C19 122.8(2) . .
C14 N17 C16 112.4(2) . .
C19 N17 C16 124.4(2) . .
N15 C18 N20 113.5(2) . .
N15 C18 H18A 108.9 . .
N20 C18 H18A 108.9 . .
N15 C18 H18B 108.9 . .
N20 C18 H18B 108.9 . .
H18A C18 H18B 107.7 . .
N17 C19 N22 113.6(2) . .
N17 C19 H19A 108.9 . .
N22 C19 H19A 108.9 . .
N17 C19 H19B 108.9 . .
N22 C19 H19B 108.9 . .
H19A C19 H19B 107.7 . .
C23 N20 C21 112.5(2) . .
C23 N20 C18 122.7(2) . .
C21 N20 C18 123.4(2) . .
N22 C21 N20 114.5(2) . .
N22 C21 C26 103.22(19) . .
N20 C21 C26 103.17(19) . .
N22 C21 H21 111.8 . .
N20 C21 H21 111.8 . .
C26 C21 H21 111.8 . .
C24 N22 C19 123.0(2) . .
C24 N22 C21 112.85(19) . .
C19 N22 C21 123.7(2) . .
O23 C23 N20 126.1(2) . .
O23 C23 N25 125.4(2) . .
N20 C23 N25 108.5(2) . .
O24 C24 N22 126.8(2) . .
O24 C24 N27 124.9(2) . .
N22 C24 N27 108.3(2) . .
C23 N25 C28 122.8(2) . .
C23 N25 C26 112.2(2) . .
C28 N25 C26 124.8(2) . .
N27 C26 N25 115.2(2) . .
N27 C26 C21 102.95(18) . .
N25 C26 C21 103.19(19) . .
N27 C26 H26 111.6 . .
N25 C26 H26 111.6 . .
C21 C26 H26 111.6 . .
C24 N27 C29 121.9(2) . .
C24 N27 C26 112.44(19) . .
C29 N27 C26 125.3(2) . .
N25 C28 N30 114.0(2) . .
N25 C28 H28A 108.8 . .
N30 C28 H28A 108.8 . .
N25 C28 H28B 108.8 . .
N30 C28 H28B 108.8 . .
H28A C28 H28B 107.7 . .
N27 C29 N32 113.7(2) . .
N27 C29 H29A 108.8 . .
N32 C29 H29A 108.8 . .
N27 C29 H29B 108.8 . .
N32 C29 H29B 108.8 . .
H29A C29 H29B 107.7 . .
C33 N30 C31 112.7(2) . .
C33 N30 C28 123.0(2) . .
C31 N30 C28 123.6(2) . .
N32 C31 N30 114.6(2) . .
N32 C31 C36 103.15(19) . .
N30 C31 C36 103.1(2) . .
N32 C31 H31 111.8 . .
N30 C31 H31 111.8 . .
C36 C31 H31 111.8 . .
C34 N32 C29 122.5(2) . .
C34 N32 C31 112.8(2) . .
C29 N32 C31 124.4(2) . .
O33 C33 N35 126.0(3) . .
O33 C33 N30 126.0(3) . .
N35 C33 N30 107.9(2) . .
O34 C34 N37 125.9(2) . .
O34 C34 N32 125.8(2) . .
N37 C34 N32 108.3(2) . .
C33 N35 C38 122.6(2) . .
C33 N35 C36 112.8(2) . .
C38 N35 C36 123.8(2) . .
N35 C36 N37 114.9(2) . .
N35 C36 C31 103.1(2) . .
N37 C36 C31 103.1(2) . .
N35 C36 H36 111.7 . .
N37 C36 H36 111.7 . .
C31 C36 H36 111.7 . .
C34 N37 C39 121.4(2) . .
C34 N37 C36 112.7(2) . .
C39 N37 C36 124.5(2) . .
N35 C38 N40 113.7(2) . .
N35 C38 H38A 108.8 . .
N40 C38 H38A 108.8 . .
N35 C38 H38B 108.8 . .
N40 C38 H38B 108.8 . .
H38A C38 H38B 107.7 . .
N42 C39 N37 113.7(2) . .
N42 C39 H39A 108.8 . .
N37 C39 H39A 108.8 . .
N42 C39 H39B 108.8 . .
N37 C39 H39B 108.8 . .
H39A C39 H39B 107.7 . .
C43 N40 C38 121.8(2) . .
C43 N40 C41 112.0(2) . .
C38 N40 C41 122.0(2) . .
N42 C41 N40 114.7(2) . .
N42 C41 C46 103.49(19) . .
N40 C41 C46 103.46(19) . .
N42 C41 H41 111.5 . .
N40 C41 H41 111.5 . .
C46 C41 H41 111.5 . .
C44 N42 C41 112.8(2) . .
C44 N42 C39 123.3(2) . .
C41 N42 C39 122.9(2) . .
O43 C43 N45 126.0(3) . .
O43 C43 N40 125.7(2) . .
N45 C43 N40 108.3(2) . .
O44 C44 N42 125.7(2) . .
O44 C44 N47 126.4(2) . .
N42 C44 N47 107.9(2) . .
C43 N45 C48 122.0(2) . .
C43 N45 C46 111.8(2) . .
C48 N45 C46 121.0(2) . .
N45 C46 N47 113.8(2) . .
N45 C46 C41 103.85(19) . .
N47 C46 C41 103.39(19) . .
N45 C46 H46 111.7 . .
N47 C46 H46 111.7 . .
C41 C46 H46 111.7 . .
C44 N47 C49 123.2(2) . .
C44 N47 C46 112.2(2) . .
C49 N47 C46 121.8(2) . .
N45 C48 N50 113.4(2) . .
N45 C48 H48A 108.9 . .
N50 C48 H48A 108.9 . .
N45 C48 H48B 108.9 . .
N50 C48 H48B 108.9 . .
H48A C48 H48B 107.7 . .
N47 C49 N52 113.8(2) . .
N47 C49 H49A 108.8 . .
N52 C49 H49A 108.8 . .
N47 C49 H49B 108.8 . .
N52 C49 H49B 108.8 . .
H49A C49 H49B 107.7 . .
C53 N50 C51 112.69(19) . .
C53 N50 C48 122.5(2) . .
C51 N50 C48 124.8(2) . .
N50 C51 N52 115.1(2) . .
N50 C51 C56 103.01(19) . .
N52 C51 C56 102.82(19) . .
N50 C51 H51 111.7 . .
N52 C51 H51 111.7 . .
C56 C51 H51 111.7 . .
C54 N52 C49 121.4(2) . .
C54 N52 C51 111.2(2) . .
C49 N52 C51 123.6(2) . .
O53 C53 N55 125.8(2) . .
O53 C53 N50 126.0(2) . .
N55 C53 N50 108.2(2) . .
O54 C54 N57 126.0(2) . .
O54 C54 N52 125.1(3) . .
N57 C54 N52 108.9(2) . .
C53 N55 C58 122.8(2) . .
C53 N55 C56 112.3(2) . .
C58 N55 C56 122.7(2) . .
N57 C56 N55 113.9(2) . .
N57 C56 C51 103.4(2) . .
N55 C56 C51 103.01(19) . .
N57 C56 H56 112.0 . .
N55 C56 H56 112.0 . .
C51 C56 H56 112.0 . .
C54 N57 C56 113.0(2) . .
C54 N57 H57N 125(2) . .
C56 N57 H57N 122(2) . .
N55 C58 N10 113.2(2) . 3_656
N55 C58 H58A 108.9 . .
N10 C58 H58A 108.9 3_656 .
N55 C58 H58B 108.9 . .
N10 C58 H58B 108.9 3_656 .
H58A C58 H58B 107.8 . .
H1W O1W H2W 105(2) . .
H3W O2W H4W 104(2) . .
H5W O3W H6W 107(2) . .
H7W O4W H8W 108(2) . .
H9W O5W H10W 101(2) . .
H11W O6W H12W 103(2) . .

loop_
_geom_bond_atom_site_label_1
_geom_bond_atom_site_label_2
_geom_bond_distance
_geom_bond_site_symmetry_2
N1 C1 1.386(4) .
N1 H1N 0.836(10) .
N1 H2N 0.831(10) .
N2 C4 1.469(4) .
N2 H3N 0.833(10) .
N2 H4N 0.833(10) .
N2 H5N 0.841(10) .
C1 C6 1.393(4) .
C1 C2 1.394(4) .
C2 C3 1.382(4) .
C2 H2 0.9400 .
C3 C4 1.371(4) .
C3 H3 0.9400 .
C4 C5 1.377(4) .
C5 C6 1.379(4) .
C5 H5 0.9400 .
C6 H6 0.9400 .
N10 C13 1.362(3) .
N10 C58 1.443(3) 3_656
N10 C11 1.450(3) .
C11 N12 1.437(3) .
C11 C16 1.554(3) .
C11 H11 0.9900 .
N12 C14 1.353(3) .
N12 H12N 0.833(10) .
C13 O13 1.224(3) .
C13 N15 1.366(3) .
C14 O14 1.226(3) .
C14 N17 1.371(3) .
N15 C18 1.447(3) .
N15 C16 1.451(3) .
C16 N17 1.446(3) .
C16 H16 0.9900 .
N17 C19 1.443(3) .
C18 N20 1.447(3) .
C18 H18A 0.9800 .
C18 H18B 0.9800 .
C19 N22 1.444(3) .
C19 H19A 0.9800 .
C19 H19B 0.9800 .
N20 C23 1.363(3) .
N20 C21 1.446(3) .
C21 N22 1.445(3) .
C21 C26 1.555(3) .
C21 H21 0.9900 .
N22 C24 1.357(3) .
C23 O23 1.225(3) .
C23 N25 1.366(3) .
C24 O24 1.226(3) .
C24 N27 1.370(3) .
N25 C28 1.445(3) .
N25 C26 1.450(3) .
C26 N27 1.450(3) .
C26 H26 0.9900 .
N27 C29 1.442(3) .
C28 N30 1.449(3) .
C28 H28A 0.9800 .
C28 H28B 0.9800 .
C29 N32 1.445(3) .
C29 H29A 0.9800 .
C29 H29B 0.9800 .
N30 C33 1.370(3) .
N30 C31 1.448(3) .
C31 N32 1.445(3) .
C31 C36 1.558(3) .
C31 H31 0.9900 .
N32 C34 1.368(3) .
C33 O33 1.219(3) .
C33 N35 1.368(3) .
C34 O34 1.227(3) .
C34 N37 1.365(3) .
N35 C38 1.444(3) .
N35 C36 1.446(3) .
C36 N37 1.449(3) .
C36 H36 0.9900 .
N37 C39 1.449(3) .
C38 N40 1.447(3) .
C38 H38A 0.9800 .
C38 H38B 0.9800 .
C39 N42 1.441(3) .
C39 H39A 0.9800 .
C39 H39B 0.9800 .
N40 C43 1.372(3) .
N40 C41 1.447(3) .
C41 N42 1.441(3) .
C41 C46 1.538(3) .
C41 H41 0.9900 .
N42 C44 1.366(3) .
C43 O43 1.220(3) .
C43 N45 1.370(3) .
C44 O44 1.225(3) .
C44 N47 1.369(3) .
N45 C48 1.443(3) .
N45 C46 1.449(3) .
C46 N47 1.451(3) .
C46 H46 0.9900 .
N47 C49 1.444(3) .
C48 N50 1.449(3) .
C48 H48A 0.9800 .
C48 H48B 0.9800 .
C49 N52 1.449(3) .
C49 H49A 0.9800 .
C49 H49B 0.9800 .
N50 C53 1.367(3) .
N50 C51 1.446(3) .
C51 N52 1.457(3) .
C51 C56 1.551(3) .
C51 H51 0.9900 .
N52 C54 1.373(3) .
C53 O53 1.223(3) .
C53 N55 1.365(3) .
C54 O54 1.229(3) .
C54 N57 1.345(4) .
N55 C58 1.440(3) .
N55 C56 1.451(3) .
C56 N57 1.433(3) .
C56 H56 0.9900 .
N57 H57N 0.822(10) .
C58 N10 1.443(3) 3_656
C58 H58A 0.9800 .
C58 H58B 0.9800 .
O1W H1W 0.834(10) .
O1W H2W 0.836(10) .
O2W H3W 0.834(10) .
O2W H4W 0.834(10) .
O3W H5W 0.832(9) .
O3W H6W 0.829(10) .
O4W H7W 0.861(10) .
O4W H8W 0.832(10) .
O5W H9W 0.841(10) .
O5W H10W 0.836(10) .
O6W H11W 0.847(10) .
O6W H12W 0.835(10) .
O6V H12W 1.28(4) .

loop_
_geom_hbond_atom_site_label_D
_geom_hbond_atom_site_label_H
_geom_hbond_atom_site_label_A
_geom_hbond_distance_DH
_geom_hbond_distance_HA
_geom_hbond_distance_DA
_geom_hbond_angle_DHA
_geom_hbond_site_symmetry_A
N1 H1N O2W 0.836(10) 2.352(14) 3.168(4) 166(3) .
N1 H2N O53 0.831(10) 2.264(11) 3.093(3) 175(3) .
N2 H3N O34 0.833(10) 2.074(11) 2.905(3) 175(3) .
N2 H4N O4W 0.833(10) 2.000(12) 2.828(4) 173(3) .
N2 H5N O14 0.841(10) 2.08(2) 2.819(3) 147(3) .
N12 H12N O8W 0.833(10) 2.025(12) 2.849(5) 170(3) .
N57 H57N O7W 0.822(10) 1.982(11) 2.798(4) 172(3) 3_656
O1W H1W I1 0.834(10) 2.730(17) 3.537(4) 163(5) 4_565
O1W H2W O12W 0.836(10) 1.692(14) 2.519(9) 170(5) .
O2W H3W O23 0.834(10) 2.11(2) 2.830(3) 144(3) .
O2W H4W O33 0.834(10) 2.090(16) 2.899(4) 163(3) .
O3W H5W O24 0.832(9) 1.981(16) 2.785(3) 162(4) .
O3W H6W O10W 0.829(10) 2.01(2) 2.709(6) 142(4) .
O4W H7W O11W 0.861(10) 2.46(2) 3.141(12) 136(2) .
O4W H8W O54 0.832(10) 2.012(18) 2.802(4) 158(4) .
O5W H9W O54 0.841(10) 2.25(2) 2.926(4) 137(3) 1_455
O5W H10W O7W 0.836(10) 1.97(2) 2.734(5) 152(3) .
O6W H11W O12W 0.847(10) 2.129(16) 2.935(8) 159(3) 4_565
O6W H12W O43 0.835(10) 1.98(3) 2.690(4) 142(4) .

loop_
_geom_torsion_atom_site_label_1
_geom_torsion_atom_site_label_2
_geom_torsion_atom_site_label_3
_geom_torsion_atom_site_label_4
_geom_torsion
_geom_torsion_site_symmetry_1
_geom_torsion_site_symmetry_4
N1 C1 C2 C3 177.1(3) . .
C6 C1 C2 C3 0.2(4) . .
C1 C2 C3 C4 0.3(4) . .
C2 C3 C4 C5 -0.5(4) . .
C2 C3 C4 N2 -176.7(3) . .
C3 C4 C5 C6 0.2(4) . .
N2 C4 C5 C6 176.4(3) . .
C4 C5 C6 C1 0.3(5) . .
N1 C1 C6 C5 -177.4(3) . .
C2 C1 C6 C5 -0.5(4) . .
C13 N10 C11 N12 -117.0(2) . .
C58 N10 C11 N12 73.4(3) 3_656 .
C13 N10 C11 C16 -5.4(3) . .
C58 N10 C11 C16 -175.0(2) 3_656 .
N10 C11 N12 C14 107.8(3) . .
C16 C11 N12 C14 -3.6(3) . .
C58 N10 C13 O13 -4.8(4) 3_656 .
C11 N10 C13 O13 -174.3(3) . .
C58 N10 C13 N15 174.3(2) 3_656 .
C11 N10 C13 N15 4.8(3) . .
C11 N12 C14 O14 179.4(2) . .
C11 N12 C14 N17 2.8(3) . .
O13 C13 N15 C18 -3.8(4) . .
N10 C13 N15 C18 177.1(2) . .
O13 C13 N15 C16 177.1(3) . .
N10 C13 N15 C16 -2.0(3) . .
C13 N15 C16 N17 109.8(2) . .
C18 N15 C16 N17 -69.2(3) . .
C13 N15 C16 C11 -1.3(3) . .
C18 N15 C16 C11 179.6(2) . .
N12 C11 C16 N17 2.9(2) . .
N10 C11 C16 N17 -116.6(2) . .
N12 C11 C16 N15 123.3(2) . .
N10 C11 C16 N15 3.8(2) . .
O14 C14 N17 C19 -3.7(4) . .
N12 C14 N17 C19 173.0(2) . .
O14 C14 N17 C16 -177.3(2) . .
N12 C14 N17 C16 -0.6(3) . .
N15 C16 N17 C14 -112.8(2) . .
C11 C16 N17 C14 -1.5(3) . .
N15 C16 N17 C19 73.7(3) . .
C11 C16 N17 C19 -175.0(2) . .
C13 N15 C18 N20 -93.8(3) . .
C16 N15 C18 N20 85.2(3) . .
C14 N17 C19 N22 96.4(3) . .
C16 N17 C19 N22 -90.7(3) . .
N15 C18 N20 C23 102.8(3) . .
N15 C18 N20 C21 -91.6(3) . .
C23 N20 C21 N22 -115.7(2) . .
C18 N20 C21 N22 77.4(3) . .
C23 N20 C21 C26 -4.3(3) . .
C18 N20 C21 C26 -171.2(2) . .
N17 C19 N22 C24 -100.7(3) . .
N17 C19 N22 C21 87.6(3) . .
N20 C21 N22 C24 114.3(2) . .
C26 C21 N22 C24 3.0(3) . .
N20 C21 N22 C19 -73.2(3) . .
C26 C21 N22 C19 175.5(2) . .
C21 N20 C23 O23 -172.5(2) . .
C18 N20 C23 O23 -5.6(4) . .
C21 N20 C23 N25 6.6(3) . .
C18 N20 C23 N25 173.6(2) . .
C19 N22 C24 O24 2.9(4) . .
C21 N22 C24 O24 175.4(2) . .
C19 N22 C24 N27 -177.4(2) . .
C21 N22 C24 N27 -4.8(3) . .
O23 C23 N25 C28 -1.7(4) . .
N20 C23 N25 C28 179.2(2) . .
O23 C23 N25 C26 173.0(2) . .
N20 C23 N25 C26 -6.1(3) . .
C23 N25 C26 N27 114.7(2) . .
C28 N25 C26 N27 -70.8(3) . .
C23 N25 C26 C21 3.3(3) . .
C28 N25 C26 C21 177.8(2) . .
N22 C21 C26 N27 -0.1(2) . .
N20 C21 C26 N27 -119.54(19) . .
N22 C21 C26 N25 120.1(2) . .
N20 C21 C26 N25 0.6(2) . .
O24 C24 N27 C29 -2.4(4) . .
N22 C24 N27 C29 177.9(2) . .
O24 C24 N27 C26 -175.5(2) . .
N22 C24 N27 C26 4.8(3) . .
N25 C26 N27 C24 -114.3(2) . .
C21 C26 N27 C24 -2.8(3) . .
N25 C26 N27 C29 72.8(3) . .
C21 C26 N27 C29 -175.7(2) . .
C23 N25 C28 N30 -98.8(3) . .
C26 N25 C28 N30 87.3(3) . .
C24 N27 C29 N32 99.1(3) . .
C26 N27 C29 N32 -88.7(3) . .
N25 C28 N30 C33 100.3(3) . .
N25 C28 N30 C31 -90.0(3) . .
C33 N30 C31 N32 -114.3(2) . .
C28 N30 C31 N32 75.1(3) . .
C33 N30 C31 C36 -2.9(3) . .
C28 N30 C31 C36 -173.6(2) . .
N27 C29 N32 C34 -99.5(3) . .
N27 C29 N32 C31 87.8(3) . .
N30 C31 N32 C34 112.8(2) . .
C36 C31 N32 C34 1.5(3) . .
N30 C31 N32 C29 -73.8(3) . .
C36 C31 N32 C29 174.9(2) . .
C31 N30 C33 O33 -172.8(2) . .
C28 N30 C33 O33 -2.0(4) . .
C31 N30 C33 N35 5.2(3) . .
C28 N30 C33 N35 175.9(2) . .
C29 N32 C34 O34 4.1(4) . .
C31 N32 C34 O34 177.6(2) . .
C29 N32 C34 N37 -175.4(2) . .
C31 N32 C34 N37 -2.0(3) . .
O33 C33 N35 C38 2.5(4) . .
N30 C33 N35 C38 -175.5(2) . .
O33 C33 N35 C36 172.5(2) . .
N30 C33 N35 C36 -5.5(3) . .
C33 N35 C36 N37 114.9(2) . .
C38 N35 C36 N37 -75.2(3) . .
C33 N35 C36 C31 3.5(3) . .
C38 N35 C36 C31 173.4(2) . .
N32 C31 C36 N35 119.3(2) . .
N30 C31 C36 N35 -0.3(2) . .
N32 C31 C36 N37 -0.5(2) . .
N30 C31 C36 N37 -120.1(2) . .
O34 C34 N37 C39 -10.9(4) . .
N32 C34 N37 C39 168.7(2) . .
O34 C34 N37 C36 -178.0(2) . .
N32 C34 N37 C36 1.6(3) . .
N35 C36 N37 C34 -112.0(2) . .
C31 C36 N37 C34 -0.6(3) . .
N35 C36 N37 C39 81.4(3) . .
C31 C36 N37 C39 -167.2(2) . .
C33 N35 C38 N40 -108.7(3) . .
C36 N35 C38 N40 82.4(3) . .
C34 N37 C39 N42 106.7(3) . .
C36 N37 C39 N42 -87.7(3) . .
N35 C38 N40 C43 115.4(3) . .
N35 C38 N40 C41 -89.3(3) . .
C43 N40 C41 N42 -117.9(2) . .
C38 N40 C41 N42 84.6(3) . .
C43 N40 C41 C46 -5.9(3) . .
C38 N40 C41 C46 -163.4(2) . .
N40 C41 N42 C44 112.8(2) . .
C46 C41 N42 C44 0.8(3) . .
N40 C41 N42 C39 -78.5(3) . .
C46 C41 N42 C39 169.5(2) . .
N37 C39 N42 C44 -110.5(3) . .
N37 C39 N42 C41 82.0(3) . .
C38 N40 C43 O43 -13.4(4) . .
C41 N40 C43 O43 -170.9(2) . .
C38 N40 C43 N45 166.2(2) . .
C41 N40 C43 N45 8.7(3) . .
C41 N42 C44 O44 175.6(2) . .
C39 N42 C44 O44 6.9(4) . .
C41 N42 C44 N47 -3.5(3) . .
C39 N42 C44 N47 -172.1(2) . .
O43 C43 N45 C48 17.1(4) . .
N40 C43 N45 C48 -162.4(2) . .
O43 C43 N45 C46 171.7(2) . .
N40 C43 N45 C46 -7.8(3) . .
C43 N45 C46 N47 115.7(2) . .
C48 N45 C46 N47 -89.4(3) . .
C43 N45 C46 C41 4.0(3) . .
C48 N45 C46 C41 158.9(2) . .
N42 C41 C46 N45 121.1(2) . .
N40 C41 C46 N45 1.1(2) . .
N42 C41 C46 N47 1.9(2) . .
N40 C41 C46 N47 -118.0(2) . .
O44 C44 N47 C49 -12.6(4) . .
N42 C44 N47 C49 166.4(2) . .
O44 C44 N47 C46 -174.1(3) . .
N42 C44 N47 C46 4.9(3) . .
N45 C46 N47 C44 -116.2(2) . .
C41 C46 N47 C44 -4.2(3) . .
N45 C46 N47 C49 81.9(3) . .
C41 C46 N47 C49 -166.1(2) . .
C43 N45 C48 N50 -119.3(2) . .
C46 N45 C48 N50 88.4(3) . .
C44 N47 C49 N52 118.8(3) . .
C46 N47 C49 N52 -81.3(3) . .
N45 C48 N50 C53 102.8(3) . .
N45 C48 N50 C51 -79.6(3) . .
C53 N50 C51 N52 -106.1(2) . .
C48 N50 C51 N52 76.1(3) . .
C53 N50 C51 C56 5.0(3) . .
C48 N50 C51 C56 -172.8(2) . .
N47 C49 N52 C54 -117.2(2) . .
N47 C49 N52 C51 86.7(3) . .
N50 C51 N52 C54 118.9(2) . .
C56 C51 N52 C54 7.7(3) . .
N50 C51 N52 C49 -82.9(3) . .
C56 C51 N52 C49 165.9(2) . .
C51 N50 C53 O53 -179.3(2) . .
C48 N50 C53 O53 -1.4(4) . .
C51 N50 C53 N55 0.7(3) . .
C48 N50 C53 N55 178.5(2) . .
C49 N52 C54 O54 13.8(4) . .
C51 N52 C54 O54 172.6(2) . .
C49 N52 C54 N57 -164.1(2) . .
C51 N52 C54 N57 -5.3(3) . .
O53 C53 N55 C58 9.9(4) . .
N50 C53 N55 C58 -170.0(2) . .
O53 C53 N55 C56 173.2(2) . .
N50 C53 N55 C56 -6.7(3) . .
C53 N55 C56 N57 120.6(2) . .
C58 N55 C56 N57 -76.1(3) . .
C53 N55 C56 C51 9.4(3) . .
C58 N55 C56 C51 172.7(2) . .
N50 C51 C56 N57 -127.0(2) . .
N52 C51 C56 N57 -7.0(2) . .
N50 C51 C56 N55 -8.2(2) . .
N52 C51 C56 N55 111.8(2) . .
O54 C54 N57 C56 -177.7(2) . .
N52 C54 N57 C56 0.1(3) . .
N55 C56 N57 C54 -106.4(3) . .
C51 C56 N57 C54 4.5(3) . .
C53 N55 C58 N10 95.4(3) . 3_656
C56 N55 C58 N10 -66.1(3) . 3_656
